data_4035114
loop_
_publ_author_name
'Zhou, Wen'
'Zhang, Yan-Xue'
'Nie, Xiao-Di'
'Si, Chang-Mei'
'Sun, Xun'
'Wei, Bang-Guo'

_publ_section_title
;
 Approach to Chiral 1-Substituted Isoquinolone and 3-Substituted
 Isoindolin-1-one by Addition-Cyclization Process.
;
_journal_issue 17
_journal_name_full 'The Journal of organic chemistry'
_journal_page_first 9879
_journal_page_last 9889
_journal_paper_doi 10.1021/acs.joc.8b01282
_journal_volume 83
_journal_year 2018
_chemical_absolute_configuration S,S,S,S
_chemical_formula_moiety 'C26 H25 N O4 S'
_chemical_formula_sum 'C26 H25 N O4 S'
_chemical_formula_weight 447.53
_space_group_crystal_system monoclinic
_space_group_IT_number 4
_space_group_name_Hall 'P 2yb'
_space_group_name_H-M_alt 'P 1 21 1'
_atom_sites_solution_hydrogens geom
_audit_creation_date 2018-06-21
_audit_creation_method
;
Olex2 1.2
(compiled 2018.05.29 svn.r3508 for OlexSys, GUI svn.r5506)
;
_cell_angle_alpha 90
_cell_angle_beta 108.675(2)
_cell_angle_gamma 90
_cell_formula_units_Z 8
_cell_length_a 10.9996(5)
_cell_length_b 44.458(2)
_cell_length_c 11.2795(5)
_cell_measurement_reflns_used 9200
_cell_measurement_temperature 296(2)
_cell_measurement_theta_max 25.94
_cell_measurement_theta_min 2.39
_cell_volume 5225.5(4)
_computing_cell_refinement 'SAINT v8.37A (Bruker, 2015)'
_computing_data_collection 'SAINT v8.37A (Bruker, 2015)'
_computing_data_reduction 'SAINT v8.37A (Bruker, 2015)'
_computing_molecular_graphics 'Olex2 (Dolomanov et al., 2009)'
_computing_publication_material 'Olex2 (Dolomanov et al., 2009)'
_computing_structure_refinement 'ShelXL (Sheldrick, 2015)'
_computing_structure_solution 'ShelXL (Sheldrick, 2015)'
_diffrn_ambient_temperature 296.15
_diffrn_measured_fraction_theta_full 0.998
_diffrn_measured_fraction_theta_max 0.998
_diffrn_measurement_device_type 'Bruker APEX-II CCD'
_diffrn_measurement_method '\f and \w scans'
_diffrn_radiation_type MoK\a
_diffrn_radiation_wavelength 0.71073
_diffrn_reflns_av_R_equivalents 0.0523
_diffrn_reflns_av_unetI/netI 0.0351
_diffrn_reflns_Laue_measured_fraction_full 0.998
_diffrn_reflns_Laue_measured_fraction_max 0.998
_diffrn_reflns_limit_h_max 13
_diffrn_reflns_limit_h_min -13
_diffrn_reflns_limit_k_max 54
_diffrn_reflns_limit_k_min -54
_diffrn_reflns_limit_l_max 13
_diffrn_reflns_limit_l_min -13
_diffrn_reflns_number 122275
_diffrn_reflns_point_group_measured_fraction_full 0.998
_diffrn_reflns_point_group_measured_fraction_max 0.998
_diffrn_reflns_theta_full 25.242
_diffrn_reflns_theta_max 25.999
_diffrn_reflns_theta_min 1.960
_diffrn_standards_number 0
_exptl_absorpt_coefficient_mu 0.153
_exptl_absorpt_correction_T_max 0.7456
_exptl_absorpt_correction_T_min 0.6773
_exptl_absorpt_correction_type multi-scan
_exptl_absorpt_process_details
;
SADABS-2016/2 (Bruker,2016/2) was used for absorption correction.
wR2(int) was 0.1577 before and 0.0660 after correction.
The Ratio of minimum to maximum transmission is 0.9084.
The \l/2 correction factor is Not present.
;
_exptl_crystal_colour colorless
_exptl_crystal_density_diffrn 1.138
_exptl_crystal_description block
_exptl_crystal_F_000 1888
_exptl_crystal_size_max 0.2
_exptl_crystal_size_mid 0.17
_exptl_crystal_size_min 0.1
_refine_diff_density_max 0.328
_refine_diff_density_min -0.336
_refine_diff_density_rms 0.042
_refine_ls_abs_structure_details
;
 Flack x determined using 6891 quotients [(I+)-(I-)]/[(I+)+(I-)]
 (Parsons, Flack and Wagner, Acta Cryst. B69 (2013) 249-259).
;
_refine_ls_abs_structure_Flack 0.012(16)
_refine_ls_extinction_coef 0.0090(9)
_refine_ls_extinction_expression Fc^*^=kFc[1+0.001xFc^2^\l^3^/sin(2\q)]^-1/4^
_refine_ls_extinction_method 'SHELXL-2018/3 (Sheldrick 2018)'
_refine_ls_goodness_of_fit_ref 1.033
_refine_ls_hydrogen_treatment constr
_refine_ls_matrix_type full
_refine_ls_number_parameters 1154
_refine_ls_number_reflns 20499
_refine_ls_number_restraints 53
_refine_ls_restrained_S_all 1.085
_refine_ls_R_factor_all 0.0575
_refine_ls_R_factor_gt 0.0491
_refine_ls_shift/su_max 0.007
_refine_ls_shift/su_mean 0.000
_refine_ls_structure_factor_coef Fsqd
_refine_ls_weighting_details 'w=1/[\s^2^(Fo^2^)+(0.0887P)^2^] where P=(Fo^2^+2Fc^2^)/3'
_refine_ls_weighting_scheme calc
_refine_ls_wR_factor_gt 0.1299
_refine_ls_wR_factor_ref 0.1369
_reflns_Friedel_coverage 0.973
_reflns_Friedel_fraction_full 0.998
_reflns_Friedel_fraction_max 0.998
_reflns_number_gt 17249
_reflns_number_total 20499
_reflns_threshold_expression 'I > 2\s(I)'
_cod_data_source_file jo8b01282_si_002.cif
_cod_data_source_block mo_d8v18051_0m_sq
_cod_database_code 4035114
_shelx_shelxl_version_number 2018/3
_shelx_space_group_comment
;
The symmetry employed for this shelxl refinement is uniquely defined
by the following loop, which should always be used as a source of
symmetry information in preference to the above space-group names.
They are only intended as comments.
;
_shelx_estimated_absorpt_t_max 0.985
_shelx_estimated_absorpt_t_min 0.970
_olex2_refinement_description
;
1. Fixed Uiso
 At 1.2 times of:
  All C(H) groups, All C(H,H) groups
 At 1.5 times of:
  All C(H,H,H) groups
2. Rigid bond restraints
 C75, C78, C28, C33, C97, C98, C101, C102, C101, C103
 with sigma for 1-2 distances of 0.001 and sigma for 1-3 distances of 0.002
 C71, C72, C72, C73, S4, C101, C96, C97, S2, O8, C73, C74, C101, C104
 with sigma for 1-2 distances of 0.001 and sigma for 1-3 distances of 0.002
3. Uiso/Uaniso restraints and constraints
Uanis(C72) \\sim Ueq, Uanis(C97) \\sim Ueq, Uanis(C104) \\sim Ueq, Uanis(C101)
\\sim Ueq, Uanis(C102) \\sim Ueq, Uanis(C103) \\sim Ueq: with sigma of 0.001
and sigma for terminal atoms of 0.002
4.a Ternary CH refined with riding coordinates:
 C10(H10), C36(H36), C62(H62), C88(H88)
4.b Secondary CH2 refined with riding coordinates:
 C1(H1A,H1B), C8(H8A,H8B), C27(H27A,H27B), C34(H34A,H34B), C53(H53A,H53B),
 C60(H60A,H60B), C79(H79A,H79B), C86(H86A,H86B)
4.c Aromatic/amide H refined with riding coordinates:
 C4(H4), C7(H7), C12(H12), C13(H13), C15(H15), C16(H16), C18(H18), C19(H19),
 C20(H20), C21(H21), C22(H22), C30(H30), C33(H33), C38(H38), C39(H39), C41(H41),
  C42(H42), C44(H44), C45(H45), C46(H46), C47(H47), C48(H48), C56(H56),
 C59(H59), C64(H64), C65(H65), C67(H67), C68(H68), C70(H70), C71(H71), C72(H72),
  C73(H73), C74(H74), C82(H82), C85(H85), C90(H90), C91(H91), C93(H93),
 C94(H94), C100(H100), C99(H99), C98(H98), C97(H97), C96(H96)
4.d Fitted hexagon refined as free rotating group:
 C95(C100,C99,C98,C97,C96)
4.e Idealised Me refined as rotating group:
 C24(H24A,H24B,H24C), C25(H25A,H25B,H25C), C26(H26A,H26B,H26C), C50(H50A,H50B,
 H50C), C51(H51A,H51B,H51C), C52(H52A,H52B,H52C), C76(H76A,H76B,H76C), C77(H77A,
 H77B,H77C), C78(H78A,H78B,H78C), C102(H10A,H10B,H10C), C103(H10D,H10E,H10F),
 C104(H10G,H10H,H10I)
;
_platon_squeeze_void_probe_radius 1.20
_olex2_submission_special_instructions 'No special instructions were received'

loop_
_space_group_symop_operation_xyz
'x, y, z'
'-x, y+1/2, -z'

loop_
_atom_site_label
_atom_site_type_symbol
_atom_site_fract_x
_atom_site_fract_y
_atom_site_fract_z
_atom_site_U_iso_or_equiv
_atom_site_adp_type
_atom_site_occupancy
_atom_site_site_symmetry_order
_atom_site_calc_flag
_atom_site_refinement_flags_posn
_atom_site_refinement_flags_adp
S1 S 0.27684(8) 0.44548(2) 0.08754(8) 0.0483(2) Uani 1 1 d . .
S2 S 0.52804(10) 0.56729(2) 1.03973(8) 0.0555(2) Uani 1 1 d . U
S3 S 0.74286(11) 0.32188(2) -0.15450(13) 0.0700(3) Uani 1 1 d . .
S4 S 0.74134(15) 0.70073(3) 0.59324(12) 0.0759(3) Uani 1 1 d . U
N1 N 0.4191(3) 0.42937(7) 0.0774(3) 0.0428(6) Uani 1 1 d . .
N2 N 0.5456(3) 0.58677(7) 0.9104(3) 0.0499(7) Uani 1 1 d . .
N3 N 0.8703(3) 0.34765(7) -0.1197(3) 0.0576(8) Uani 1 1 d . .
N4 N 0.7043(4) 0.67634(8) 0.4638(3) 0.0617(9) Uani 1 1 d . .
O1 O 0.6432(3) 0.42926(8) -0.3756(3) 0.0738(9) Uani 1 1 d . .
O2 O 0.6519(3) 0.47832(7) -0.3062(3) 0.0714(8) Uani 1 1 d . .
O3 O 0.3167(3) 0.38439(7) 0.0364(3) 0.0693(8) Uani 1 1 d . .
O4 O 0.2788(3) 0.47658(7) 0.0446(3) 0.0657(8) Uani 1 1 d . .
O5 O 1.0005(3) 0.59778(11) 0.6790(4) 0.0939(12) Uani 1 1 d . .
O6 O 0.9294(3) 0.54868(9) 0.6525(4) 0.0854(10) Uani 1 1 d . .
O7 O 0.5766(4) 0.62954(8) 1.0252(3) 0.0827(10) Uani 1 1 d . .
O8 O 0.5711(4) 0.53651(7) 1.0282(3) 0.0753(9) Uani 1 1 d . U
O9 O 0.9955(3) 0.48595(6) -0.1605(3) 0.0651(7) Uani 1 1 d . .
O10 O 0.9056(3) 0.48285(6) -0.0032(3) 0.0593(7) Uani 1 1 d . .
O11 O 0.9029(5) 0.33094(10) -0.2945(4) 0.1061(14) Uani 1 1 d . .
O12 O 0.6584(3) 0.33288(7) -0.0852(4) 0.0832(10) Uani 1 1 d . .
O13 O 0.7609(3) 0.53928(6) 0.3397(3) 0.0651(8) Uani 1 1 d . .
O14 O 0.6018(3) 0.54124(6) 0.4324(3) 0.0631(7) Uani 1 1 d . .
O15 O 0.8814(5) 0.69441(10) 0.4310(5) 0.1093(14) Uani 1 1 d . .
O16 O 0.6646(5) 0.68925(8) 0.6699(3) 0.0921(12) Uani 1 1 d . .
C1 C 0.6893(5) 0.45871(12) -0.3868(4) 0.0687(12) Uani 1 1 d . .
H1A H 0.782092 0.458433 -0.364479 0.082 Uiso 1 1 calc R .
H1B H 0.654046 0.465623 -0.472569 0.082 Uiso 1 1 calc R .
C2 C 0.6090(4) 0.43048(10) -0.2680(4) 0.0534(9) Uani 1 1 d . .
C3 C 0.6147(4) 0.45969(9) -0.2258(3) 0.0493(8) Uani 1 1 d . .
C4 C 0.5832(3) 0.46737(8) -0.1230(3) 0.0436(7) Uani 1 1 d . .
H4 H 0.585054 0.487257 -0.096914 0.052 Uiso 1 1 calc R .
C5 C 0.5476(3) 0.44364(8) -0.0574(3) 0.0394(7) Uani 1 1 d . .
C6 C 0.5414(3) 0.41428(8) -0.0997(3) 0.0426(7) Uani 1 1 d . .
C7 C 0.5713(4) 0.40723(9) -0.2074(4) 0.0498(8) Uani 1 1 d . .
H7 H 0.565948 0.387596 -0.237082 0.060 Uiso 1 1 calc R .
C8 C 0.5030(4) 0.38998(8) -0.0254(4) 0.0525(9) Uani 1 1 d . .
H8A H 0.468651 0.373018 -0.079935 0.063 Uiso 1 1 calc R .
H8B H 0.578639 0.383129 0.040426 0.063 Uiso 1 1 calc R .
C9 C 0.4049(3) 0.40037(9) 0.0320(4) 0.0492(8) Uani 1 1 d . .
C10 C 0.5212(3) 0.44954(7) 0.0648(3) 0.0401(7) Uani 1 1 d . .
H10 H 0.488619 0.470155 0.060935 0.048 Uiso 1 1 calc R .
C11 C 0.6447(3) 0.44812(7) 0.1748(3) 0.0378(7) Uani 1 1 d . .
C12 C 0.6784(3) 0.42448(8) 0.2581(4) 0.0474(8) Uani 1 1 d . .
H12 H 0.622624 0.408293 0.249061 0.057 Uiso 1 1 calc R .
C13 C 0.7944(3) 0.42441(8) 0.3554(3) 0.0465(8) Uani 1 1 d . .
H13 H 0.814206 0.408251 0.410689 0.056 Uiso 1 1 calc R .
C14 C 0.8814(3) 0.44802(8) 0.3718(3) 0.0399(7) Uani 1 1 d . .
C15 C 0.8462(3) 0.47157(8) 0.2873(3) 0.0437(8) Uani 1 1 d . .
H15 H 0.901784 0.487795 0.296192 0.052 Uiso 1 1 calc R .
C16 C 0.7311(3) 0.47176(8) 0.1899(3) 0.0440(8) Uani 1 1 d . .
H16 H 0.711522 0.487826 0.134212 0.053 Uiso 1 1 calc R .
C17 C 1.0059(3) 0.44841(9) 0.4756(3) 0.0435(7) Uani 1 1 d . .
C18 C 1.0524(4) 0.47505(9) 0.5381(4) 0.0527(9) Uani 1 1 d . .
H18 H 1.002999 0.492450 0.519261 0.063 Uiso 1 1 calc R .
C19 C 1.1731(4) 0.47569(11) 0.6290(4) 0.0657(11) Uani 1 1 d . .
H19 H 1.204275 0.493516 0.670804 0.079 Uiso 1 1 calc R .
C20 C 1.2458(4) 0.45005(13) 0.6567(4) 0.0723(13) Uani 1 1 d . .
H20 H 1.326026 0.450553 0.717814 0.087 Uiso 1 1 calc R .
C21 C 1.2019(4) 0.42392(12) 0.5959(4) 0.0647(11) Uani 1 1 d . .
H21 H 1.252871 0.406757 0.614237 0.078 Uiso 1 1 calc R .
C22 C 1.0816(4) 0.42274(9) 0.5067(4) 0.0513(9) Uani 1 1 d . .
H22 H 1.051105 0.404606 0.467172 0.062 Uiso 1 1 calc R .
C23 C 0.3080(4) 0.44788(9) 0.2571(4) 0.0518(8) Uani 1 1 d . .
C24 C 0.3353(6) 0.41664(12) 0.3138(5) 0.0818(15) Uani 1 1 d . .
H24A H 0.415078 0.409464 0.307007 0.123 Uiso 1 1 calc GR .
H24B H 0.267303 0.403257 0.269829 0.123 Uiso 1 1 calc GR .
H24C H 0.340676 0.417458 0.400392 0.123 Uiso 1 1 calc GR .
C25 C 0.1809(5) 0.46033(14) 0.2656(5) 0.0780(14) Uani 1 1 d . .
H25A H 0.186860 0.462561 0.351959 0.117 Uiso 1 1 calc GR .
H25B H 0.112594 0.446663 0.225412 0.117 Uiso 1 1 calc GR .
H25C H 0.163884 0.479544 0.224845 0.117 Uiso 1 1 calc GR .
C26 C 0.4152(4) 0.46938(12) 0.3181(5) 0.0694(12) Uani 1 1 d . .
H26A H 0.421151 0.472132 0.404235 0.104 Uiso 1 1 calc GR .
H26B H 0.398340 0.488387 0.275589 0.104 Uiso 1 1 calc GR .
H26C H 0.494605 0.461363 0.313548 0.104 Uiso 1 1 calc GR .
C27 C 1.0136(5) 0.56956(18) 0.6236(6) 0.0911(18) Uani 1 1 d . .
H27A H 0.991743 0.571744 0.533642 0.109 Uiso 1 1 calc R .
H27B H 1.101469 0.562509 0.656600 0.109 Uiso 1 1 calc R .
C28 C 0.8928(4) 0.59473(12) 0.7162(4) 0.0662(10) Uani 1 1 d . U
C29 C 0.8493(4) 0.56545(10) 0.6996(4) 0.0565(9) Uani 1 1 d . .
C30 C 0.7460(4) 0.55603(9) 0.7294(3) 0.0523(9) Uani 1 1 d . .
H30 H 0.719011 0.536093 0.719046 0.063 Uiso 1 1 calc R .
C31 C 0.6809(3) 0.57787(8) 0.7769(3) 0.0461(8) Uani 1 1 d . .
C32 C 0.7247(4) 0.60716(9) 0.7956(4) 0.0527(9) Uani 1 1 d . .
C33 C 0.8336(4) 0.61633(11) 0.7656(4) 0.0677(10) Uani 1 1 d . U
H33 H 0.863987 0.635978 0.778569 0.081 Uiso 1 1 calc R .
C34 C 0.6527(5) 0.62948(9) 0.8490(4) 0.0635(11) Uani 1 1 d . .
H34A H 0.711933 0.644958 0.893620 0.076 Uiso 1 1 calc R .
H34B H 0.587324 0.639111 0.780569 0.076 Uiso 1 1 calc R .
C35 C 0.5905(4) 0.61585(10) 0.9355(4) 0.0590(10) Uani 1 1 d . .
C36 C 0.5595(3) 0.56901(8) 0.8047(3) 0.0453(7) Uani 1 1 d . .
H36 H 0.569065 0.547906 0.831097 0.054 Uiso 1 1 calc R .
C37 C 0.4444(3) 0.57080(8) 0.6878(3) 0.0424(7) Uani 1 1 d . .
C38 C 0.3709(4) 0.59664(8) 0.6490(3) 0.0460(8) Uani 1 1 d . .
H38 H 0.387632 0.613499 0.700530 0.055 Uiso 1 1 calc R .
C39 C 0.2734(3) 0.59776(8) 0.5352(3) 0.0464(8) Uani 1 1 d . .
H39 H 0.226223 0.615383 0.511729 0.056 Uiso 1 1 calc R .
C40 C 0.2446(3) 0.57311(8) 0.4556(3) 0.0421(7) Uani 1 1 d . .
C41 C 0.3167(3) 0.54703(8) 0.4947(4) 0.0487(8) Uani 1 1 d . .
H41 H 0.298687 0.530087 0.443659 0.058 Uiso 1 1 calc R .
C42 C 0.4149(3) 0.54590(8) 0.6086(3) 0.0474(8) Uani 1 1 d . .
H42 H 0.461662 0.528238 0.632414 0.057 Uiso 1 1 calc R .
C43 C 0.1407(3) 0.57406(8) 0.3322(3) 0.0430(7) Uani 1 1 d . .
C44 C 0.0615(4) 0.54960(9) 0.2872(3) 0.0485(8) Uani 1 1 d . .
H44 H 0.071837 0.532280 0.335629 0.058 Uiso 1 1 calc R .
C45 C -0.0322(4) 0.55045(11) 0.1721(4) 0.0611(10) Uani 1 1 d . .
H45 H -0.084978 0.533854 0.143707 0.073 Uiso 1 1 calc R .
C46 C -0.0479(4) 0.57589(11) 0.0987(4) 0.0660(12) Uani 1 1 d . .
H46 H -0.109811 0.576282 0.019951 0.079 Uiso 1 1 calc R .
C47 C 0.0275(5) 0.60049(11) 0.1419(4) 0.0659(11) Uani 1 1 d . .
H47 H 0.015638 0.617798 0.093139 0.079 Uiso 1 1 calc R .
C48 C 0.1216(4) 0.59980(10) 0.2578(4) 0.0568(9) Uani 1 1 d . .
H48 H 0.172542 0.616668 0.286379 0.068 Uiso 1 1 calc R .
C49 C 0.3530(4) 0.56507(10) 1.0017(4) 0.0626(10) Uani 1 1 d . .
C50 C 0.2965(6) 0.59623(14) 0.9711(6) 0.0922(17) Uani 1 1 d . .
H50A H 0.299281 0.602183 0.890220 0.138 Uiso 1 1 calc GR .
H50B H 0.345232 0.610193 1.033090 0.138 Uiso 1 1 calc GR .
H50C H 0.209050 0.596087 0.970630 0.138 Uiso 1 1 calc GR .
C51 C 0.3391(6) 0.55330(13) 1.1266(5) 0.0820(14) Uani 1 1 d . .
H51A H 0.379352 0.567181 1.192706 0.123 Uiso 1 1 calc GR .
H51B H 0.379698 0.533989 1.145897 0.123 Uiso 1 1 calc GR .
H51C H 0.249803 0.551477 1.118168 0.123 Uiso 1 1 calc GR .
C52 C 0.2966(5) 0.54273(13) 0.8976(5) 0.0799(14) Uani 1 1 d . .
H52A H 0.205939 0.541008 0.882756 0.120 Uiso 1 1 calc GR .
H52B H 0.336428 0.523468 0.921231 0.120 Uiso 1 1 calc GR .
H52C H 0.311617 0.549530 0.822713 0.120 Uiso 1 1 calc GR .
C53 C 0.9738(5) 0.50208(10) -0.0620(4) 0.0635(11) Uani 1 1 d . .
H53A H 0.923673 0.519994 -0.094099 0.076 Uiso 1 1 calc R .
H53B H 1.054832 0.508191 -0.001936 0.076 Uiso 1 1 calc R .
C54 C 0.9811(4) 0.45623(9) -0.1353(3) 0.0501(8) Uani 1 1 d . .
C55 C 0.9241(3) 0.45421(8) -0.0423(3) 0.0478(8) Uani 1 1 d . .
C56 C 0.8898(3) 0.42740(8) -0.0046(4) 0.0456(8) Uani 1 1 d . .
H56 H 0.850164 0.426345 0.056781 0.055 Uiso 1 1 calc R .
C57 C 0.9166(3) 0.40133(8) -0.0623(3) 0.0448(8) Uani 1 1 d . .
C58 C 0.9780(4) 0.40366(9) -0.1519(4) 0.0548(9) Uani 1 1 d . .
C59 C 1.0106(4) 0.43173(10) -0.1899(4) 0.0579(10) Uani 1 1 d . .
H59 H 1.051001 0.433285 -0.250531 0.069 Uiso 1 1 calc R .
C60 C 1.0151(5) 0.37505(10) -0.2059(5) 0.0687(12) Uani 1 1 d . .
H60A H 1.017831 0.379276 -0.289386 0.082 Uiso 1 1 calc R .
H60B H 1.100698 0.369119 -0.154790 0.082 Uiso 1 1 calc R .
C61 C 0.9263(5) 0.34962(11) -0.2128(5) 0.0698(12) Uani 1 1 d . .
C62 C 0.8774(3) 0.37110(8) -0.0235(4) 0.0480(8) Uani 1 1 d . .
H62 H 0.790169 0.373555 -0.019684 0.058 Uiso 1 1 calc R .
C63 C 0.9598(4) 0.36158(8) 0.1049(4) 0.0486(8) Uani 1 1 d . .
C64 C 1.0872(4) 0.35342(10) 0.1311(4) 0.0579(10) Uani 1 1 d . .
H64 H 1.124406 0.353629 0.067757 0.069 Uiso 1 1 calc R .
C65 C 1.1598(4) 0.34489(10) 0.2518(5) 0.0647(11) Uani 1 1 d . .
H65 H 1.244955 0.339242 0.267393 0.078 Uiso 1 1 calc R .
C66 C 1.1085(4) 0.34459(9) 0.3497(4) 0.0577(10) Uani 1 1 d . .
C67 C 0.9801(5) 0.35268(10) 0.3213(5) 0.0662(11) Uani 1 1 d . .
H67 H 0.942655 0.352656 0.384443 0.079 Uiso 1 1 calc R .
C68 C 0.9081(4) 0.36064(9) 0.2028(4) 0.0581(10) Uani 1 1 d . .
H68 H 0.822137 0.365565 0.186799 0.070 Uiso 1 1 calc R .
C69 C 1.1916(5) 0.33727(10) 0.4796(4) 0.0696(12) Uani 1 1 d . .
C70 C 1.1379(6) 0.32693(13) 0.5662(5) 0.0865(16) Uani 1 1 d . .
H70 H 1.049378 0.324547 0.543448 0.104 Uiso 1 1 calc R .
C71 C 1.2156(7) 0.31980(17) 0.6902(6) 0.0997(16) Uani 1 1 d . U
H71 H 1.179990 0.312399 0.748807 0.120 Uiso 1 1 calc R .
C72 C 1.3456(8) 0.32432(18) 0.7198(8) 0.1112(17) Uani 1 1 d . U
H72 H 1.398203 0.320179 0.800802 0.133 Uiso 1 1 calc R .
C73 C 1.3965(6) 0.33391(14) 0.6408(6) 0.0949(14) Uani 1 1 d . U
H73 H 1.485203 0.335996 0.664649 0.114 Uiso 1 1 calc R .
C74 C 1.3221(6) 0.34145(12) 0.5184(6) 0.0896(15) Uani 1 1 d . U
H74 H 1.361198 0.349310 0.463302 0.108 Uiso 1 1 calc R .
C75 C 0.8185(6) 0.28701(10) -0.0757(7) 0.0879(14) Uani 1 1 d . U
C76 C 0.9404(9) 0.28038(17) -0.1018(13) 0.166(5) Uani 1 1 d . .
H76A H 0.985820 0.298804 -0.102019 0.250 Uiso 1 1 calc GR .
H76B H 0.921179 0.270817 -0.182054 0.250 Uiso 1 1 calc GR .
H76C H 0.992610 0.267241 -0.038246 0.250 Uiso 1 1 calc GR .
C77 C 0.7120(9) 0.26411(15) -0.1336(10) 0.154(4) Uani 1 1 d . .
H77A H 0.725113 0.255254 -0.206147 0.231 Uiso 1 1 calc GR .
H77B H 0.630263 0.274053 -0.157354 0.231 Uiso 1 1 calc GR .
H77C H 0.713956 0.248677 -0.073475 0.231 Uiso 1 1 calc GR .
C78 C 0.8405(10) 0.28856(16) 0.0638(8) 0.131(3) Uani 1 1 d . U
H78A H 0.863092 0.268971 0.099924 0.196 Uiso 1 1 calc GR .
H78B H 0.763551 0.295304 0.078186 0.196 Uiso 1 1 calc GR .
H78C H 0.908987 0.302399 0.101642 0.196 Uiso 1 1 calc GR .
C79 C 0.6768(6) 0.52200(11) 0.3849(6) 0.0838(16) Uani 1 1 d . .
H79A H 0.621412 0.509892 0.317620 0.101 Uiso 1 1 calc R .
H79B H 0.726121 0.508567 0.450450 0.101 Uiso 1 1 calc R .
C80 C 0.7311(4) 0.56887(9) 0.3562(3) 0.0487(8) Uani 1 1 d . .
C81 C 0.6373(4) 0.56990(8) 0.4131(3) 0.0476(8) Uani 1 1 d . .
C82 C 0.5952(4) 0.59664(9) 0.4460(3) 0.0478(8) Uani 1 1 d . .
H82 H 0.533211 0.597304 0.485968 0.057 Uiso 1 1 calc R .
C83 C 0.6497(4) 0.62291(8) 0.4169(3) 0.0497(8) Uani 1 1 d . .
C84 C 0.7415(4) 0.62151(9) 0.3560(4) 0.0525(9) Uani 1 1 d . .
C85 C 0.7834(4) 0.59409(9) 0.3252(4) 0.0548(9) Uani 1 1 d . .
H85 H 0.845030 0.593032 0.284923 0.066 Uiso 1 1 calc R .
C86 C 0.7920(5) 0.65050(10) 0.3184(5) 0.0732(13) Uani 1 1 d . .
H86A H 0.877456 0.647078 0.313822 0.088 Uiso 1 1 calc R .
H86B H 0.737113 0.656458 0.235867 0.088 Uiso 1 1 calc R .
C87 C 0.7968(5) 0.67536(10) 0.4091(5) 0.0709(12) Uani 1 1 d . .
C88 C 0.6059(4) 0.65294(9) 0.4527(4) 0.0527(9) Uani 1 1 d . .
H88 H 0.599070 0.650330 0.536569 0.063 Uiso 1 1 calc R .
C89 C 0.4752(4) 0.66203(9) 0.3695(4) 0.0562(9) Uani 1 1 d . .
C90 C 0.3792(5) 0.66939(12) 0.4176(4) 0.0731(13) Uani 1 1 d . .
H90 H 0.397200 0.668964 0.503930 0.088 Uiso 1 1 calc R .
C91 C 0.2591(5) 0.67728(13) 0.3451(5) 0.0777(13) Uani 1 1 d . .
H91 H 0.196887 0.681324 0.382516 0.093 Uiso 1 1 calc R .
C92 C 0.2278(5) 0.67941(9) 0.2159(5) 0.0669(12) Uani 1 1 d . .
C93 C 0.3214(6) 0.67193(15) 0.1668(5) 0.0871(16) Uani 1 1 d . .
H93 H 0.303330 0.672667 0.080461 0.105 Uiso 1 1 calc R .
C94 C 0.4426(5) 0.66326(14) 0.2408(5) 0.0822(15) Uani 1 1 d . .
H94 H 0.503577 0.658145 0.203009 0.099 Uiso 1 1 calc R .
C95 C 0.0963(3) 0.68885(8) 0.1344(3) 0.0765(14) Uani 1 1 d . .
C100 C 0.0684(4) 0.68867(12) 0.0052(4) 0.133(3) Uani 1 1 d G .
H100 H 0.131096 0.683097 -0.029644 0.160 Uiso 1 1 calc R .
C99 C -0.0532(5) 0.69683(14) -0.0720(3) 0.143(3) Uani 1 1 d G .
H99 H -0.071834 0.696715 -0.158412 0.172 Uiso 1 1 calc R .
C98 C -0.1469(3) 0.70516(11) -0.0199(5) 0.1078(19) Uani 1 1 d G U
H98 H -0.228233 0.710621 -0.071515 0.129 Uiso 1 1 calc R .
C97 C -0.1190(4) 0.70534(11) 0.1093(5) 0.1169(19) Uani 1 1 d G U
H97 H -0.181705 0.710910 0.144151 0.140 Uiso 1 1 calc R .
C96 C 0.0026(4) 0.69718(10) 0.1865(3) 0.116(2) Uani 1 1 d G U
H96 H 0.021225 0.697293 0.272921 0.139 Uiso 1 1 calc R .
C101 C 0.6672(7) 0.73716(14) 0.5272(7) 0.1006(11) Uani 1 1 d . U
C102 C 0.7415(10) 0.7586(2) 0.6293(9) 0.146(2) Uani 1 1 d . U
H10A H 0.687736 0.775280 0.633589 0.219 Uiso 1 1 calc GR .
H10B H 0.815691 0.765792 0.610742 0.219 Uiso 1 1 calc GR .
H10C H 0.768133 0.748248 0.708163 0.219 Uiso 1 1 calc GR .
C103 C 0.5277(9) 0.7368(2) 0.5125(10) 0.140(2) Uani 1 1 d . U
H10D H 0.490022 0.755717 0.478750 0.210 Uiso 1 1 calc GR .
H10E H 0.516566 0.733633 0.592580 0.210 Uiso 1 1 calc GR .
H10F H 0.486508 0.720870 0.456645 0.210 Uiso 1 1 calc GR .
C104 C 0.6855(9) 0.74384(19) 0.4044(8) 0.126(2) Uani 1 1 d . U
H10G H 0.644873 0.728460 0.345195 0.189 Uiso 1 1 calc GR .
H10H H 0.775519 0.744362 0.414639 0.189 Uiso 1 1 calc GR .
H10I H 0.647764 0.762982 0.374303 0.189 Uiso 1 1 calc GR .

loop_
_atom_site_aniso_label
_atom_site_aniso_U_11
_atom_site_aniso_U_22
_atom_site_aniso_U_33
_atom_site_aniso_U_23
_atom_site_aniso_U_13
_atom_site_aniso_U_12
S1 0.0304(4) 0.0641(5) 0.0495(5) 0.0003(4) 0.0116(3) 0.0021(4)
S2 0.0629(6) 0.0651(6) 0.0355(4) 0.0062(4) 0.0114(4) 0.0001(5)
S3 0.0531(6) 0.0537(6) 0.0906(8) -0.0157(5) 0.0055(6) -0.0046(5)
S4 0.0984(9) 0.0583(6) 0.0623(7) -0.0103(5) 0.0134(6) -0.0034(6)
N1 0.0307(14) 0.0479(16) 0.0504(17) -0.0037(13) 0.0140(12) -0.0037(12)
N2 0.0556(18) 0.0558(18) 0.0370(15) -0.0039(13) 0.0133(14) -0.0110(14)
N3 0.0554(19) 0.0477(18) 0.064(2) -0.0125(15) 0.0117(17) -0.0021(14)
N4 0.074(2) 0.0477(18) 0.061(2) -0.0031(15) 0.0182(18) -0.0035(16)
O1 0.089(2) 0.091(2) 0.0495(16) -0.0034(15) 0.0327(16) -0.0076(18)
O2 0.089(2) 0.0720(19) 0.0584(18) 0.0156(15) 0.0303(17) -0.0046(16)
O3 0.0551(17) 0.0644(18) 0.096(2) -0.0143(16) 0.0343(16) -0.0228(14)
O4 0.0571(17) 0.0728(19) 0.0736(19) 0.0232(15) 0.0299(15) 0.0228(14)
O5 0.059(2) 0.128(3) 0.101(3) 0.013(3) 0.034(2) -0.013(2)
O6 0.064(2) 0.101(3) 0.101(3) 0.018(2) 0.0411(19) 0.0167(18)
O7 0.116(3) 0.074(2) 0.0644(19) -0.0246(16) 0.037(2) -0.0152(19)
O8 0.096(2) 0.0686(15) 0.0637(18) 0.0261(15) 0.0284(17) 0.0248(17)
O9 0.077(2) 0.0549(16) 0.0642(18) 0.0110(14) 0.0229(16) -0.0027(14)
O10 0.0653(18) 0.0432(14) 0.0734(19) -0.0028(13) 0.0280(15) 0.0006(12)
O11 0.131(4) 0.097(3) 0.100(3) -0.051(2) 0.050(3) -0.024(2)
O12 0.0500(17) 0.0619(18) 0.138(3) -0.0146(19) 0.0302(19) -0.0081(14)
O13 0.0757(19) 0.0492(15) 0.084(2) -0.0069(14) 0.0444(17) -0.0007(13)
O14 0.0710(19) 0.0500(15) 0.080(2) -0.0003(13) 0.0407(16) -0.0072(13)
O15 0.117(3) 0.088(3) 0.138(4) -0.032(3) 0.060(3) -0.042(2)
O16 0.150(4) 0.068(2) 0.062(2) -0.0092(16) 0.040(2) -0.004(2)
C1 0.067(3) 0.094(3) 0.046(2) 0.008(2) 0.019(2) -0.006(2)
C2 0.051(2) 0.068(2) 0.0418(19) 0.0011(17) 0.0156(17) 0.0022(18)
C3 0.0437(19) 0.055(2) 0.046(2) 0.0081(16) 0.0097(16) -0.0035(16)
C4 0.0349(17) 0.0438(18) 0.0471(19) 0.0056(15) 0.0064(14) -0.0021(14)
C5 0.0278(14) 0.0453(17) 0.0407(16) 0.0046(14) 0.0048(12) 0.0009(13)
C6 0.0353(17) 0.0455(18) 0.0442(19) -0.0001(14) 0.0091(14) -0.0019(13)
C7 0.049(2) 0.048(2) 0.052(2) -0.0047(16) 0.0165(17) 0.0023(16)
C8 0.052(2) 0.0420(19) 0.066(2) -0.0025(17) 0.0222(19) 0.0012(16)
C9 0.0400(19) 0.051(2) 0.056(2) -0.0003(17) 0.0152(16) -0.0067(15)
C10 0.0325(15) 0.0387(17) 0.0471(18) 0.0029(14) 0.0099(14) 0.0014(13)
C11 0.0325(15) 0.0400(16) 0.0419(17) -0.0031(14) 0.0133(13) 0.0022(13)
C12 0.0355(17) 0.0439(18) 0.060(2) 0.0050(16) 0.0119(16) -0.0065(14)
C13 0.0387(18) 0.0462(19) 0.051(2) 0.0062(16) 0.0087(16) -0.0024(15)
C14 0.0330(15) 0.0471(18) 0.0395(17) -0.0046(15) 0.0115(13) 0.0002(14)
C15 0.0369(17) 0.0446(18) 0.0467(19) -0.0023(15) 0.0093(15) -0.0057(14)
C16 0.0440(18) 0.0419(18) 0.0442(19) 0.0022(14) 0.0117(15) -0.0023(14)
C17 0.0353(16) 0.056(2) 0.0395(17) -0.0005(15) 0.0127(14) -0.0018(15)
C18 0.048(2) 0.058(2) 0.049(2) -0.0030(17) 0.0098(17) -0.0077(17)
C19 0.056(2) 0.077(3) 0.055(2) -0.009(2) 0.006(2) -0.020(2)
C20 0.043(2) 0.109(4) 0.054(2) 0.006(3) 0.0008(18) -0.010(2)
C21 0.042(2) 0.086(3) 0.060(3) 0.006(2) 0.0065(19) 0.012(2)
C22 0.0401(19) 0.060(2) 0.051(2) -0.0029(17) 0.0097(16) 0.0054(16)
C23 0.0459(19) 0.060(2) 0.051(2) -0.0015(18) 0.0183(16) -0.0006(17)
C24 0.109(4) 0.075(3) 0.067(3) 0.012(2) 0.036(3) -0.002(3)
C25 0.055(3) 0.118(4) 0.071(3) -0.004(3) 0.034(2) 0.007(3)
C26 0.057(2) 0.084(3) 0.065(3) -0.016(2) 0.017(2) -0.011(2)
C27 0.049(3) 0.145(6) 0.084(3) 0.022(4) 0.028(2) 0.006(3)
C28 0.042(2) 0.096(3) 0.058(2) 0.013(2) 0.0125(17) -0.0108(19)
C29 0.043(2) 0.072(3) 0.051(2) 0.0077(19) 0.0100(17) 0.0045(19)
C30 0.047(2) 0.060(2) 0.0430(19) 0.0077(17) 0.0060(16) 0.0028(17)
C31 0.0447(19) 0.053(2) 0.0350(16) 0.0061(14) 0.0049(14) -0.0019(15)
C32 0.050(2) 0.056(2) 0.049(2) 0.0072(17) 0.0109(17) -0.0059(17)
C33 0.055(2) 0.073(3) 0.069(3) 0.010(2) 0.012(2) -0.0160(19)
C34 0.073(3) 0.050(2) 0.069(3) -0.0054(19) 0.023(2) -0.016(2)
C35 0.061(2) 0.060(2) 0.053(2) -0.0031(19) 0.0137(19) -0.0092(18)
C36 0.0499(19) 0.0466(18) 0.0367(16) 0.0012(15) 0.0102(15) -0.0022(15)
C37 0.0422(18) 0.0466(18) 0.0404(17) -0.0016(14) 0.0159(14) -0.0079(14)
C38 0.049(2) 0.0421(18) 0.0465(19) -0.0047(15) 0.0153(16) -0.0020(15)
C39 0.047(2) 0.0473(19) 0.0424(18) 0.0003(15) 0.0114(16) 0.0006(15)
C40 0.0397(17) 0.0483(19) 0.0386(17) -0.0009(14) 0.0133(14) -0.0027(14)
C41 0.0439(19) 0.048(2) 0.052(2) -0.0122(16) 0.0129(16) -0.0017(15)
C42 0.0438(19) 0.0486(19) 0.0476(19) -0.0047(15) 0.0113(16) 0.0027(15)
C43 0.0398(18) 0.051(2) 0.0396(17) -0.0024(14) 0.0141(14) -0.0009(14)
C44 0.048(2) 0.052(2) 0.046(2) -0.0049(16) 0.0149(16) -0.0023(16)
C45 0.054(2) 0.075(3) 0.051(2) -0.015(2) 0.0108(19) -0.011(2)
C46 0.058(2) 0.091(3) 0.043(2) -0.009(2) 0.0067(18) 0.005(2)
C47 0.077(3) 0.071(3) 0.045(2) 0.010(2) 0.014(2) 0.007(2)
C48 0.059(2) 0.059(2) 0.048(2) -0.0009(17) 0.0119(18) -0.0054(19)
C49 0.073(3) 0.067(3) 0.054(2) 0.011(2) 0.030(2) -0.003(2)
C50 0.077(3) 0.095(4) 0.113(4) 0.026(3) 0.043(3) 0.023(3)
C51 0.100(4) 0.090(4) 0.068(3) 0.012(3) 0.044(3) -0.004(3)
C52 0.078(3) 0.103(4) 0.062(3) -0.004(3) 0.029(2) -0.026(3)
C53 0.072(3) 0.050(2) 0.067(3) 0.0046(19) 0.020(2) -0.001(2)
C54 0.0462(19) 0.055(2) 0.0428(19) 0.0050(16) 0.0058(16) 0.0002(16)
C55 0.0394(18) 0.051(2) 0.048(2) -0.0016(16) 0.0064(15) 0.0058(15)
C56 0.0342(17) 0.052(2) 0.0488(19) -0.0029(16) 0.0106(15) 0.0012(15)
C57 0.0360(17) 0.0485(19) 0.0470(19) -0.0009(15) 0.0091(15) 0.0035(14)
C58 0.055(2) 0.056(2) 0.055(2) -0.0028(18) 0.0194(18) 0.0040(18)
C59 0.065(3) 0.063(2) 0.052(2) 0.0002(19) 0.029(2) 0.0021(19)
C60 0.080(3) 0.061(3) 0.074(3) -0.013(2) 0.036(3) 0.005(2)
C61 0.078(3) 0.066(3) 0.070(3) -0.018(2) 0.029(2) 0.006(2)
C62 0.0389(18) 0.0481(19) 0.054(2) -0.0078(16) 0.0111(16) 0.0004(15)
C63 0.0449(19) 0.0406(18) 0.057(2) 0.0010(15) 0.0122(17) -0.0028(14)
C64 0.048(2) 0.063(2) 0.063(3) 0.0051(19) 0.0187(19) -0.0033(18)
C65 0.041(2) 0.067(3) 0.080(3) 0.003(2) 0.010(2) -0.0015(18)
C66 0.056(2) 0.044(2) 0.063(2) -0.0042(17) 0.006(2) 0.0037(17)
C67 0.066(3) 0.067(3) 0.065(3) -0.009(2) 0.019(2) 0.008(2)
C68 0.050(2) 0.062(2) 0.060(2) -0.0047(19) 0.0138(19) 0.0121(18)
C69 0.079(3) 0.053(2) 0.061(3) -0.013(2) 0.000(2) 0.009(2)
C70 0.096(4) 0.098(4) 0.056(3) -0.001(3) 0.010(3) 0.033(3)
C71 0.111(2) 0.117(5) 0.069(3) -0.005(3) 0.025(3) 0.025(3)
C72 0.114(2) 0.106(2) 0.108(2) -0.0071(13) 0.0267(14) 0.0067(14)
C73 0.084(3) 0.085(4) 0.091(3) -0.005(3) -0.0064(19) -0.005(3)
C74 0.074(3) 0.067(3) 0.099(3) -0.003(3) -0.014(2) -0.003(2)
C75 0.081(3) 0.043(2) 0.140(4) -0.014(3) 0.036(3) -0.004(2)
C76 0.137(7) 0.078(4) 0.311(15) 0.043(6) 0.109(8) 0.055(4)
C77 0.161(8) 0.057(3) 0.205(10) -0.018(4) 0.005(7) -0.034(4)
C78 0.165(7) 0.074(4) 0.130(4) 0.006(4) 0.015(6) 0.007(4)
C79 0.088(4) 0.049(2) 0.136(5) -0.008(3) 0.066(4) -0.007(2)
C80 0.051(2) 0.0504(19) 0.0441(18) -0.0017(16) 0.0143(16) 0.0032(16)
C81 0.050(2) 0.0480(19) 0.0458(19) 0.0061(16) 0.0167(16) 0.0023(16)
C82 0.050(2) 0.052(2) 0.0444(18) 0.0010(16) 0.0198(16) 0.0016(16)
C83 0.058(2) 0.050(2) 0.0403(18) 0.0021(15) 0.0148(16) 0.0032(17)
C84 0.063(2) 0.048(2) 0.050(2) 0.0028(16) 0.0235(18) -0.0024(17)
C85 0.062(2) 0.056(2) 0.055(2) -0.0016(18) 0.031(2) -0.0029(18)
C86 0.090(3) 0.059(3) 0.084(3) 0.001(2) 0.046(3) -0.012(2)
C87 0.083(3) 0.051(2) 0.083(3) -0.001(2) 0.033(3) -0.014(2)
C88 0.066(2) 0.052(2) 0.0424(19) -0.0004(16) 0.0210(18) -0.0006(18)
C89 0.070(3) 0.047(2) 0.053(2) 0.0019(17) 0.022(2) 0.0048(18)
C90 0.074(3) 0.094(3) 0.051(2) -0.008(2) 0.021(2) 0.006(3)
C91 0.065(3) 0.100(4) 0.069(3) -0.016(3) 0.024(2) -0.001(3)
C92 0.073(3) 0.0381(19) 0.082(3) 0.0026(19) 0.015(2) -0.0031(19)
C93 0.088(4) 0.120(5) 0.054(3) 0.021(3) 0.023(3) 0.025(3)
C94 0.078(3) 0.115(4) 0.062(3) 0.014(3) 0.034(3) 0.029(3)
C95 0.068(3) 0.042(2) 0.107(4) 0.007(2) 0.011(3) -0.0062(19)
C100 0.109(5) 0.167(8) 0.083(4) -0.037(5) -0.027(4) 0.038(5)
C99 0.118(6) 0.169(8) 0.103(5) -0.026(5) -0.019(5) 0.035(6)
C98 0.081(4) 0.101(4) 0.115(2) 0.005(4) -0.007(4) -0.021(3)
C97 0.111(2) 0.116(2) 0.122(2) 0.0061(14) 0.0353(14) 0.0007(14)
C96 0.104(3) 0.122(5) 0.135(6) 0.058(5) 0.056(3) 0.008(4)
C101 0.1130(16) 0.0799(14) 0.1050(16) 0.0077(12) 0.0297(12) 0.0065(13)
C102 0.153(3) 0.130(3) 0.142(3) -0.023(2) 0.030(2) -0.011(3)
C103 0.123(2) 0.137(3) 0.157(3) -0.001(3) 0.041(2) 0.004(2)
C104 0.143(3) 0.117(3) 0.119(2) 0.030(2) 0.043(2) 0.008(2)

loop_
_atom_type_symbol
_atom_type_description
_atom_type_scat_dispersion_real
_atom_type_scat_dispersion_imag
_atom_type_scat_source
C C 0.0033 0.0016 'International Tables Vol C Tables 4.2.6.8 and 6.1.1.4'
H H 0.0000 0.0000 'International Tables Vol C Tables 4.2.6.8 and 6.1.1.4'
N N 0.0061 0.0033 'International Tables Vol C Tables 4.2.6.8 and 6.1.1.4'
O O 0.0106 0.0060 'International Tables Vol C Tables 4.2.6.8 and 6.1.1.4'
S S 0.1246 0.1234 'International Tables Vol C Tables 4.2.6.8 and 6.1.1.4'

loop_
_geom_angle_atom_site_label_1
_geom_angle_atom_site_label_2
_geom_angle_atom_site_label_3
_geom_angle
N1 S1 C23 102.62(16)
O4 S1 N1 104.76(15)
O4 S1 C23 105.8(2)
N2 S2 C49 102.59(17)
O8 S2 N2 105.13(17)
O8 S2 C49 105.9(2)
N3 S3 C75 103.7(2)
O12 S3 N3 104.98(17)
O12 S3 C75 106.6(3)
N4 S4 C101 104.4(3)
O16 S4 N4 104.4(2)
O16 S4 C101 106.0(3)
C9 N1 S1 114.1(2)
C9 N1 C10 122.1(3)
C10 N1 S1 118.6(2)
C35 N2 S2 114.7(3)
C35 N2 C36 122.9(3)
C36 N2 S2 118.2(2)
C61 N3 S3 113.0(3)
C61 N3 C62 125.4(3)
C62 N3 S3 118.1(3)
C87 N4 S4 113.0(3)
C87 N4 C88 125.3(3)
C88 N4 S4 118.3(3)
C2 O1 C1 104.3(3)
C3 O2 C1 105.1(3)
C28 O5 C27 105.2(4)
C29 O6 C27 106.1(4)
C54 O9 C53 105.5(3)
C55 O10 C53 104.4(3)
C80 O13 C79 104.9(3)
C81 O14 C79 105.9(3)
O1 C1 H1A 109.9
O1 C1 H1B 109.9
O2 C1 O1 109.0(3)
O2 C1 H1A 109.9
O2 C1 H1B 109.9
H1A C1 H1B 108.3
C3 C2 O1 110.2(4)
C7 C2 O1 128.1(4)
C7 C2 C3 121.6(3)
C2 C3 O2 109.1(3)
C4 C3 O2 128.3(4)
C4 C3 C2 122.5(3)
C3 C4 H4 121.7
C3 C4 C5 116.7(3)
C5 C4 H4 121.7
C4 C5 C10 120.7(3)
C6 C5 C4 121.0(3)
C6 C5 C10 118.2(3)
C5 C6 C7 120.9(3)
C5 C6 C8 118.4(3)
C7 C6 C8 120.7(3)
C2 C7 C6 117.2(3)
C2 C7 H7 121.4
C6 C7 H7 121.4
C6 C8 H8A 109.0
C6 C8 H8B 109.0
H8A C8 H8B 107.8
C9 C8 C6 112.8(3)
C9 C8 H8A 109.0
C9 C8 H8B 109.0
N1 C9 C8 115.9(3)
O3 C9 N1 121.9(3)
O3 C9 C8 122.1(4)
N1 C10 C5 110.7(3)
N1 C10 H10 107.1
N1 C10 C11 113.8(3)
C5 C10 H10 107.1
C11 C10 C5 110.7(2)
C11 C10 H10 107.1
C12 C11 C10 124.3(3)
C12 C11 C16 117.9(3)
C16 C11 C10 117.8(3)
C11 C12 H12 119.4
C11 C12 C13 121.2(3)
C13 C12 H12 119.4
C12 C13 H13 119.3
C12 C13 C14 121.4(3)
C14 C13 H13 119.3
C13 C14 C17 122.2(3)
C15 C14 C13 116.7(3)
C15 C14 C17 121.1(3)
C14 C15 H15 118.9
C14 C15 C16 122.2(3)
C16 C15 H15 118.9
C11 C16 H16 119.7
C15 C16 C11 120.5(3)
C15 C16 H16 119.7
C18 C17 C14 120.3(3)
C18 C17 C22 118.6(3)
C22 C17 C14 121.0(3)
C17 C18 H18 120.0
C17 C18 C19 120.0(4)
C19 C18 H18 120.0
C18 C19 H19 120.0
C20 C19 C18 120.0(4)
C20 C19 H19 120.0
C19 C20 H20 119.7
C21 C20 C19 120.7(4)
C21 C20 H20 119.7
C20 C21 H21 119.9
C20 C21 C22 120.2(4)
C22 C21 H21 119.9
C17 C22 H22 119.7
C21 C22 C17 120.6(4)
C21 C22 H22 119.7
C24 C23 S1 109.4(3)
C24 C23 C25 111.4(4)
C25 C23 S1 102.5(3)
C26 C23 S1 111.8(3)
C26 C23 C24 111.6(4)
C26 C23 C25 109.8(4)
C23 C24 H24A 109.5
C23 C24 H24B 109.5
C23 C24 H24C 109.5
H24A C24 H24B 109.5
H24A C24 H24C 109.5
H24B C24 H24C 109.5
C23 C25 H25A 109.5
C23 C25 H25B 109.5
C23 C25 H25C 109.5
H25A C25 H25B 109.5
H25A C25 H25C 109.5
H25B C25 H25C 109.5
C23 C26 H26A 109.5
C23 C26 H26B 109.5
C23 C26 H26C 109.5
H26A C26 H26B 109.5
H26A C26 H26C 109.5
H26B C26 H26C 109.5
O5 C27 H27A 110.1
O5 C27 H27B 110.1
O6 C27 O5 108.0(4)
O6 C27 H27A 110.1
O6 C27 H27B 110.1
H27A C27 H27B 108.4
C29 C28 O5 110.1(5)
C33 C28 O5 128.1(5)
C33 C28 C29 121.8(4)
C28 C29 O6 109.0(4)
C30 C29 O6 128.2(4)
C30 C29 C28 122.8(4)
C29 C30 H30 121.6
C29 C30 C31 116.8(4)
C31 C30 H30 121.6
C30 C31 C36 119.1(3)
C32 C31 C30 120.9(4)
C32 C31 C36 120.0(3)
C31 C32 C33 121.3(4)
C31 C32 C34 118.6(3)
C33 C32 C34 120.1(4)
C28 C33 C32 116.5(4)
C28 C33 H33 121.8
C32 C33 H33 121.8
C32 C34 H34A 108.8
C32 C34 H34B 108.8
H34A C34 H34B 107.7
C35 C34 C32 113.8(4)
C35 C34 H34A 108.8
C35 C34 H34B 108.8
N2 C35 C34 117.1(4)
O7 C35 N2 120.1(4)
O7 C35 C34 122.8(4)
N2 C36 C31 110.7(3)
N2 C36 H36 107.1
N2 C36 C37 113.7(3)
C31 C36 H36 107.1
C37 C36 C31 110.7(3)
C37 C36 H36 107.1
C38 C37 C36 123.9(3)
C38 C37 C42 117.5(3)
C42 C37 C36 118.4(3)
C37 C38 H38 119.3
C39 C38 C37 121.4(3)
C39 C38 H38 119.3
C38 C39 H39 119.3
C38 C39 C40 121.3(3)
C40 C39 H39 119.3
C39 C40 C41 117.6(3)
C39 C40 C43 121.9(3)
C41 C40 C43 120.4(3)
C40 C41 H41 119.4
C42 C41 C40 121.2(3)
C42 C41 H41 119.4
C37 C42 H42 119.5
C41 C42 C37 121.1(3)
C41 C42 H42 119.5
C44 C43 C40 121.6(3)
C44 C43 C48 117.9(3)
C48 C43 C40 120.5(3)
C43 C44 H44 119.4
C45 C44 C43 121.2(4)
C45 C44 H44 119.4
C44 C45 H45 120.0
C44 C45 C46 120.1(4)
C46 C45 H45 120.0
C45 C46 H46 120.1
C47 C46 C45 119.8(4)
C47 C46 H46 120.1
C46 C47 H47 119.9
C46 C47 C48 120.3(4)
C48 C47 H47 119.9
C43 C48 H48 119.7
C47 C48 C43 120.7(4)
C47 C48 H48 119.7
C50 C49 S2 109.1(4)
C50 C49 C51 111.2(4)
C51 C49 S2 101.9(3)
C52 C49 S2 110.9(3)
C52 C49 C50 112.8(5)
C52 C49 C51 110.3(4)
C49 C50 H50A 109.5
C49 C50 H50B 109.5
C49 C50 H50C 109.5
H50A C50 H50B 109.5
H50A C50 H50C 109.5
H50B C50 H50C 109.5
C49 C51 H51A 109.5
C49 C51 H51B 109.5
C49 C51 H51C 109.5
H51A C51 H51B 109.5
H51A C51 H51C 109.5
H51B C51 H51C 109.5
C49 C52 H52A 109.5
C49 C52 H52B 109.5
C49 C52 H52C 109.5
H52A C52 H52B 109.5
H52A C52 H52C 109.5
H52B C52 H52C 109.5
O9 C53 O10 108.0(3)
O9 C53 H53A 110.1
O9 C53 H53B 110.1
O10 C53 H53A 110.1
O10 C53 H53B 110.1
H53A C53 H53B 108.4
O9 C54 C55 109.2(3)
C59 C54 O9 128.8(4)
C59 C54 C55 121.9(4)
O10 C55 C54 109.3(3)
C56 C55 O10 128.6(3)
C56 C55 C54 122.1(3)
C55 C56 H56 121.4
C55 C56 C57 117.2(3)
C57 C56 H56 121.4
C56 C57 C62 118.4(3)
C58 C57 C56 119.9(3)
C58 C57 C62 121.7(3)
C57 C58 C59 121.4(4)
C57 C58 C60 119.0(4)
C59 C58 C60 119.6(4)
C54 C59 C58 117.3(4)
C54 C59 H59 121.3
C58 C59 H59 121.3
C58 C60 H60A 108.8
C58 C60 H60B 108.8
H60A C60 H60B 107.7
C61 C60 C58 113.7(4)
C61 C60 H60A 108.8
C61 C60 H60B 108.8
N3 C61 C60 117.2(4)
O11 C61 N3 120.0(5)
O11 C61 C60 122.8(5)
N3 C62 C57 111.3(3)
N3 C62 H62 106.6
N3 C62 C63 112.3(3)
C57 C62 H62 106.6
C63 C62 C57 112.8(3)
C63 C62 H62 106.6
C64 C63 C62 122.4(4)
C64 C63 C68 117.7(4)
C68 C63 C62 119.9(3)
C63 C64 H64 119.8
C63 C64 C65 120.3(4)
C65 C64 H64 119.8
C64 C65 H65 119.1
C66 C65 C64 121.8(4)
C66 C65 H65 119.1
C65 C66 C69 120.3(4)
C67 C66 C65 117.0(4)
C67 C66 C69 122.6(4)
C66 C67 H67 119.3
C68 C67 C66 121.4(4)
C68 C67 H67 119.3
C63 C68 H68 119.1
C67 C68 C63 121.8(4)
C67 C68 H68 119.1
C70 C69 C66 120.2(5)
C70 C69 C74 117.6(5)
C74 C69 C66 122.1(5)
C69 C70 H70 119.5
C69 C70 C71 121.0(6)
C71 C70 H70 119.5
C70 C71 H71 121.4
C72 C71 C70 117.2(7)
C72 C71 H71 121.4
C71 C72 H72 118.8
C73 C72 C71 122.5(7)
C73 C72 H72 118.8
C72 C73 H73 119.3
C72 C73 C74 121.5(7)
C74 C73 H73 119.3
C69 C74 C73 120.2(7)
C69 C74 H74 119.9
C73 C74 H74 119.9
C76 C75 S3 111.4(5)
C76 C75 C77 113.4(7)
C76 C75 C78 111.0(8)
C77 C75 S3 100.8(5)
C78 C75 S3 111.1(4)
C78 C75 C77 108.6(7)
C75 C76 H76A 109.5
C75 C76 H76B 109.5
C75 C76 H76C 109.5
H76A C76 H76B 109.5
H76A C76 H76C 109.5
H76B C76 H76C 109.5
C75 C77 H77A 109.5
C75 C77 H77B 109.5
C75 C77 H77C 109.5
H77A C77 H77B 109.5
H77A C77 H77C 109.5
H77B C77 H77C 109.5
C75 C78 H78A 109.5
C75 C78 H78B 109.5
C75 C78 H78C 109.5
H78A C78 H78B 109.5
H78A C78 H78C 109.5
H78B C78 H78C 109.5
O13 C79 H79A 109.7
O13 C79 H79B 109.7
O14 C79 O13 109.7(3)
O14 C79 H79A 109.7
O14 C79 H79B 109.7
H79A C79 H79B 108.2
C81 C80 O13 109.9(3)
C85 C80 O13 127.8(3)
C85 C80 C81 122.3(4)
O14 C81 C80 109.7(3)
C82 C81 O14 128.7(3)
C82 C81 C80 121.6(3)
C81 C82 H82 121.5
C81 C82 C83 116.9(3)
C83 C82 H82 121.5
C82 C83 C88 118.4(3)
C84 C83 C82 120.8(3)
C84 C83 C88 120.9(3)
C83 C84 C86 119.2(4)
C85 C84 C83 121.0(3)
C85 C84 C86 119.7(3)
C80 C85 C84 117.3(3)
C80 C85 H85 121.3
C84 C85 H85 121.3
C84 C86 H86A 109.2
C84 C86 H86B 109.2
H86A C86 H86B 107.9
C87 C86 C84 111.9(4)
C87 C86 H86A 109.2
C87 C86 H86B 109.2
N4 C87 C86 118.0(4)
O15 C87 N4 121.4(5)
O15 C87 C86 120.5(5)
N4 C88 C83 110.9(3)
N4 C88 H88 106.4
N4 C88 C89 113.2(3)
C83 C88 H88 106.4
C89 C88 C83 113.2(3)
C89 C88 H88 106.4
C90 C89 C88 121.5(4)
C90 C89 C94 115.6(4)
C94 C89 C88 122.9(4)
C89 C90 H90 118.4
C91 C90 C89 123.1(4)
C91 C90 H90 118.4
C90 C91 H91 119.5
C90 C91 C92 121.1(5)
C92 C91 H91 119.5
C91 C92 C95 121.8(5)
C93 C92 C91 116.5(5)
C93 C92 C95 121.7(4)
C92 C93 H93 118.9
C92 C93 C94 122.2(5)
C94 C93 H93 118.9
C89 C94 C93 121.4(4)
C89 C94 H94 119.3
C93 C94 H94 119.3
C100 C95 C92 119.0(3)
C100 C95 C96 120.0
C96 C95 C92 120.9(3)
C95 C100 H100 120.0
C99 C100 C95 120.0
C99 C100 H100 120.0
C100 C99 H99 120.0
C100 C99 C98 120.0
C98 C99 H99 120.0
C99 C98 H98 120.0
C97 C98 C99 120.0
C97 C98 H98 120.0
C98 C97 H97 120.0
C98 C97 C96 120.0
C96 C97 H97 120.0
C95 C96 H96 120.0
C97 C96 C95 120.0
C97 C96 H96 120.0
C102 C101 S4 100.5(6)
C103 C101 S4 109.9(5)
C103 C101 C102 112.1(7)
C103 C101 C104 109.8(7)
C104 C101 S4 111.9(5)
C104 C101 C102 112.3(7)
C101 C102 H10A 109.5
C101 C102 H10B 109.5
C101 C102 H10C 109.5
H10A C102 H10B 109.5
H10A C102 H10C 109.5
H10B C102 H10C 109.5
C101 C103 H10D 109.5
C101 C103 H10E 109.5
C101 C103 H10F 109.5
H10D C103 H10E 109.5
H10D C103 H10F 109.5
H10E C103 H10F 109.5
C101 C104 H10G 109.5
C101 C104 H10H 109.5
C101 C104 H10I 109.5
H10G C104 H10H 109.5
H10G C104 H10I 109.5
H10H C104 H10I 109.5

loop_
_geom_bond_atom_site_label_1
_geom_bond_atom_site_label_2
_geom_bond_distance
S1 N1 1.758(3)
S1 O4 1.468(3)
S1 C23 1.835(4)
S2 N2 1.759(3)
S2 O8 1.468(3)
S2 C49 1.836(5)
S3 N3 1.755(4)
S3 O12 1.476(4)
S3 C75 1.847(6)
S4 N4 1.758(4)
S4 O16 1.479(4)
S4 C101 1.858(6)
N1 C9 1.377(5)
N1 C10 1.479(4)
N2 C35 1.381(5)
N2 C36 1.478(5)
N3 C61 1.379(6)
N3 C62 1.489(5)
N4 C87 1.350(6)
N4 C88 1.477(5)
O1 C1 1.424(6)
O1 C2 1.382(5)
O2 C1 1.412(6)
O2 C3 1.384(5)
O3 C9 1.216(4)
O5 C27 1.429(8)
O5 C28 1.384(5)
O6 C27 1.421(7)
O6 C29 1.383(5)
O7 C35 1.231(5)
O9 C53 1.406(6)
O9 C54 1.371(5)
O10 C53 1.433(5)
O10 C55 1.384(5)
O11 C61 1.206(6)
O13 C79 1.417(5)
O13 C80 1.383(5)
O14 C79 1.407(5)
O14 C81 1.371(5)
O15 C87 1.224(6)
C1 H1A 0.9700
C1 H1B 0.9700
C2 C3 1.378(6)
C2 C7 1.375(6)
C3 C4 1.355(5)
C4 H4 0.9300
C4 C5 1.414(5)
C5 C6 1.383(5)
C5 C10 1.521(5)
C6 C7 1.392(5)
C6 C8 1.509(5)
C7 H7 0.9300
C8 H8A 0.9700
C8 H8B 0.9700
C8 C9 1.498(5)
C10 H10 0.9800
C10 C11 1.519(4)
C11 C12 1.379(5)
C11 C16 1.391(5)
C12 H12 0.9300
C12 C13 1.391(5)
C13 H13 0.9300
C13 C14 1.393(5)
C14 C15 1.385(5)
C14 C17 1.490(5)
C15 H15 0.9300
C15 C16 1.385(5)
C16 H16 0.9300
C17 C18 1.389(5)
C17 C22 1.390(5)
C18 H18 0.9300
C18 C19 1.394(6)
C19 H19 0.9300
C19 C20 1.370(7)
C20 H20 0.9300
C20 C21 1.357(7)
C21 H21 0.9300
C21 C22 1.384(6)
C22 H22 0.9300
C23 C24 1.518(7)
C23 C25 1.534(6)
C23 C26 1.503(6)
C24 H24A 0.9600
C24 H24B 0.9600
C24 H24C 0.9600
C25 H25A 0.9600
C25 H25B 0.9600
C25 H25C 0.9600
C26 H26A 0.9600
C26 H26B 0.9600
C26 H26C 0.9600
C27 H27A 0.9700
C27 H27B 0.9700
C28 C29 1.379(7)
C28 C33 1.374(7)
C29 C30 1.351(6)
C30 H30 0.9300
C30 C31 1.410(6)
C31 C32 1.381(5)
C31 C36 1.519(5)
C32 C33 1.405(6)
C32 C34 1.510(6)
C33 H33 0.9300
C34 H34A 0.9700
C34 H34B 0.9700
C34 C35 1.488(6)
C36 H36 0.9800
C36 C37 1.509(5)
C37 C38 1.392(5)
C37 C42 1.394(5)
C38 H38 0.9300
C38 C39 1.385(5)
C39 H39 0.9300
C39 C40 1.388(5)
C40 C41 1.394(5)
C40 C43 1.493(5)
C41 H41 0.9300
C41 C42 1.390(5)
C42 H42 0.9300
C43 C44 1.384(5)
C43 C48 1.394(6)
C44 H44 0.9300
C44 C45 1.376(6)
C45 H45 0.9300
C45 C46 1.380(7)
C46 H46 0.9300
C46 C47 1.365(7)
C47 H47 0.9300
C47 C48 1.384(6)
C48 H48 0.9300
C49 C50 1.512(7)
C49 C51 1.555(6)
C49 C52 1.511(7)
C50 H50A 0.9600
C50 H50B 0.9600
C50 H50C 0.9600
C51 H51A 0.9600
C51 H51B 0.9600
C51 H51C 0.9600
C52 H52A 0.9600
C52 H52B 0.9600
C52 H52C 0.9600
C53 H53A 0.9700
C53 H53B 0.9700
C54 C55 1.387(5)
C54 C59 1.341(6)
C55 C56 1.359(5)
C56 H56 0.9300
C56 C57 1.406(5)
C57 C58 1.387(5)
C57 C62 1.518(5)
C58 C59 1.403(6)
C58 C60 1.522(6)
C59 H59 0.9300
C60 H60A 0.9700
C60 H60B 0.9700
C60 C61 1.480(7)
C62 H62 0.9800
C62 C63 1.502(6)
C63 C64 1.385(6)
C63 C68 1.395(6)
C64 H64 0.9300
C64 C65 1.393(6)
C65 H65 0.9300
C65 C66 1.393(7)
C66 C67 1.392(6)
C66 C69 1.493(6)
C67 H67 0.9300
C67 C68 1.365(7)
C68 H68 0.9300
C69 C70 1.372(8)
C69 C74 1.372(8)
C70 H70 0.9300
C70 C71 1.422(8)
C71 H71 0.9300
C71 C72 1.375(10)
C72 H72 0.9300
C72 C73 1.268(10)
C73 H73 0.9300
C73 C74 1.402(8)
C74 H74 0.9300
C75 C76 1.492(10)
C75 C77 1.531(9)
C75 C78 1.515(11)
C76 H76A 0.9600
C76 H76B 0.9600
C76 H76C 0.9600
C77 H77A 0.9600
C77 H77B 0.9600
C77 H77C 0.9600
C78 H78A 0.9600
C78 H78B 0.9600
C78 H78C 0.9600
C79 H79A 0.9700
C79 H79B 0.9700
C80 C81 1.379(5)
C80 C85 1.357(6)
C81 C82 1.370(5)
C82 H82 0.9300
C82 C83 1.399(5)
C83 C84 1.392(5)
C83 C88 1.517(5)
C84 C85 1.387(6)
C84 C86 1.517(6)
C85 H85 0.9300
C86 H86A 0.9700
C86 H86B 0.9700
C86 C87 1.495(7)
C88 H88 0.9800
C88 C89 1.499(6)
C89 C90 1.373(6)
C89 C94 1.381(7)
C90 H90 0.9300
C90 C91 1.358(7)
C91 H91 0.9300
C91 C92 1.388(7)
C92 C93 1.357(7)
C92 C95 1.504(6)
C93 H93 0.9300
C93 C94 1.382(7)
C94 H94 0.9300
C95 C100 1.3900
C95 C96 1.3900
C100 H100 0.9300
C100 C99 1.3900
C99 H99 0.9300
C99 C98 1.3900
C98 H98 0.9300
C98 C97 1.3900
C97 H97 0.9300
C97 C96 1.3900
C96 H96 0.9300
C101 C102 1.516(11)
C101 C103 1.490(11)
C101 C104 1.492(10)
C102 H10A 0.9600
C102 H10B 0.9600
C102 H10C 0.9600
C103 H10D 0.9600
C103 H10E 0.9600
C103 H10F 0.9600
C104 H10G 0.9600
C104 H10H 0.9600
C104 H10I 0.9600

loop_
_geom_hbond_atom_site_label_D
_geom_hbond_atom_site_label_H
_geom_hbond_atom_site_label_A
_geom_hbond_distance_DH
_geom_hbond_distance_HA
_geom_hbond_distance_DA
_geom_hbond_angle_DHA
_geom_hbond_site_symmetry_A
_geom_hbond_publ_flag
C4 H4 O8 0.93 2.64 3.539(5) 163.8 1_554 yes
C10 H10 O4 0.98 2.27 2.866(4) 117.9 . yes
C36 H36 O8 0.98 2.27 2.873(4) 118.5 . yes
C62 H62 O12 0.98 2.29 2.846(5) 115.2 . yes
C76 H76A N3 0.96 2.49 3.079(8) 119.4 . yes
C78 H78B O12 0.96 2.48 2.927(9) 108.1 . yes
C88 H88 O16 0.98 2.25 2.830(5) 116.5 . yes
C104 H10H O15 0.96 2.49 3.025(10) 115.3 . yes

loop_
_geom_torsion_atom_site_label_1
_geom_torsion_atom_site_label_2
_geom_torsion_atom_site_label_3
_geom_torsion_atom_site_label_4
_geom_torsion
S1 N1 C9 O3 -21.9(5)
S1 N1 C9 C8 156.8(3)
S1 N1 C10 C5 -118.5(3)
S1 N1 C10 C11 116.0(3)
S2 N2 C35 O7 -23.2(6)
S2 N2 C35 C34 157.9(3)
S2 N2 C36 C31 -124.7(3)
S2 N2 C36 C37 110.0(3)
S3 N3 C61 O11 -13.4(6)
S3 N3 C61 C60 167.3(4)
S3 N3 C62 C57 -139.3(3)
S3 N3 C62 C63 93.1(3)
S4 N4 C87 O15 -15.1(7)
S4 N4 C87 C86 165.9(4)
S4 N4 C88 C83 -135.4(3)
S4 N4 C88 C89 96.3(4)
N1 S1 C23 C24 -58.7(3)
N1 S1 C23 C25 -177.0(3)
N1 S1 C23 C26 65.4(3)
N1 C10 C11 C12 20.5(4)
N1 C10 C11 C16 -161.7(3)
N2 S2 C49 C50 -52.2(4)
N2 S2 C49 C51 -169.9(3)
N2 S2 C49 C52 72.7(3)
N2 C36 C37 C38 36.4(5)
N2 C36 C37 C42 -148.5(3)
N3 S3 C75 C76 -47.0(7)
N3 S3 C75 C77 -167.6(5)
N3 S3 C75 C78 77.4(5)
N3 C62 C63 C64 57.5(5)
N3 C62 C63 C68 -122.2(4)
N4 S4 C101 C102 -160.5(5)
N4 S4 C101 C103 81.1(6)
N4 S4 C101 C104 -41.1(6)
N4 C88 C89 C90 -106.9(5)
N4 C88 C89 C94 73.8(5)
O1 C2 C3 O2 0.6(5)
O1 C2 C3 C4 178.6(3)
O1 C2 C7 C6 -180.0(4)
O2 C3 C4 C5 179.6(3)
O4 S1 N1 C9 -139.1(3)
O4 S1 N1 C10 15.9(3)
O4 S1 C23 C24 -168.3(3)
O4 S1 C23 C25 73.4(3)
O4 S1 C23 C26 -44.1(3)
O5 C28 C29 O6 0.8(5)
O5 C28 C29 C30 179.4(4)
O5 C28 C33 C32 179.9(4)
O6 C29 C30 C31 179.6(4)
O8 S2 N2 C35 -140.6(3)
O8 S2 N2 C36 17.1(3)
O8 S2 C49 C50 -162.2(4)
O8 S2 C49 C51 80.1(3)
O8 S2 C49 C52 -37.3(4)
O9 C54 C55 O10 -2.2(4)
O9 C54 C55 C56 175.2(3)
O9 C54 C59 C58 -175.8(4)
O10 C55 C56 C57 178.1(3)
O12 S3 N3 C61 -152.8(3)
O12 S3 N3 C62 7.2(4)
O12 S3 C75 C76 -157.5(6)
O12 S3 C75 C77 81.9(6)
O12 S3 C75 C78 -33.1(5)
O13 C80 C81 O14 -1.3(4)
O13 C80 C81 C82 176.6(3)
O13 C80 C85 C84 -177.3(4)
O14 C81 C82 C83 178.8(4)
O16 S4 N4 C87 -156.0(4)
O16 S4 N4 C88 4.3(4)
O16 S4 C101 C102 89.5(6)
O16 S4 C101 C103 -28.8(6)
O16 S4 C101 C104 -151.0(6)
C1 O1 C2 C3 8.6(5)
C1 O1 C2 C7 -172.6(4)
C1 O2 C3 C2 -9.6(4)
C1 O2 C3 C4 172.5(4)
C2 O1 C1 O2 -14.6(5)
C2 C3 C4 C5 1.9(5)
C3 O2 C1 O1 15.0(5)
C3 C2 C7 C6 -1.3(6)
C3 C4 C5 C6 -2.1(5)
C3 C4 C5 C10 175.0(3)
C4 C5 C6 C7 0.6(5)
C4 C5 C6 C8 179.9(3)
C4 C5 C10 N1 146.2(3)
C4 C5 C10 C11 -86.6(4)
C5 C6 C7 C2 1.1(5)
C5 C6 C8 C9 35.3(5)
C5 C10 C11 C12 -105.0(4)
C5 C10 C11 C16 72.8(4)
C6 C5 C10 N1 -36.7(4)
C6 C5 C10 C11 90.5(3)
C6 C8 C9 N1 -38.1(5)
C6 C8 C9 O3 140.7(4)
C7 C2 C3 O2 -178.3(4)
C7 C2 C3 C4 -0.3(6)
C7 C6 C8 C9 -145.4(4)
C8 C6 C7 C2 -178.2(3)
C9 N1 C10 C5 34.3(4)
C9 N1 C10 C11 -91.1(4)
C10 N1 C9 O3 -175.9(4)
C10 N1 C9 C8 2.8(5)
C10 C5 C6 C7 -176.5(3)
C10 C5 C6 C8 2.8(5)
C10 C11 C12 C13 178.7(3)
C10 C11 C16 C15 -179.0(3)
C11 C12 C13 C14 -0.6(6)
C12 C11 C16 C15 -1.1(5)
C12 C13 C14 C15 0.5(5)
C12 C13 C14 C17 179.9(3)
C13 C14 C15 C16 -0.7(5)
C13 C14 C17 C18 -140.9(4)
C13 C14 C17 C22 43.1(5)
C14 C15 C16 C11 1.1(5)
C14 C17 C18 C19 -175.5(3)
C14 C17 C22 C21 174.5(3)
C15 C14 C17 C18 38.5(5)
C15 C14 C17 C22 -137.5(4)
C16 C11 C12 C13 0.9(5)
C17 C14 C15 C16 179.9(3)
C17 C18 C19 C20 0.0(6)
C18 C17 C22 C21 -1.5(6)
C18 C19 C20 C21 0.4(7)
C19 C20 C21 C22 -1.4(7)
C20 C21 C22 C17 1.9(6)
C22 C17 C18 C19 0.6(5)
C23 S1 N1 C9 110.6(3)
C23 S1 N1 C10 -94.4(3)
C27 O5 C28 C29 6.8(5)
C27 O5 C28 C33 -174.4(5)
C27 O6 C29 C28 -8.1(5)
C27 O6 C29 C30 173.4(4)
C28 O5 C27 O6 -11.7(5)
C28 C29 C30 C31 1.3(6)
C29 O6 C27 O5 12.3(5)
C29 C28 C33 C32 -1.4(6)
C29 C30 C31 C32 -2.2(5)
C29 C30 C31 C36 176.4(3)
C30 C31 C32 C33 1.3(6)
C30 C31 C32 C34 -178.8(3)
C30 C31 C36 N2 148.7(3)
C30 C31 C36 C37 -84.2(4)
C31 C32 C33 C28 0.5(6)
C31 C32 C34 C35 31.0(6)
C31 C36 C37 C38 -88.9(4)
C31 C36 C37 C42 86.2(4)
C32 C31 C36 N2 -32.7(4)
C32 C31 C36 C37 94.3(4)
C32 C34 C35 N2 -33.0(6)
C32 C34 C35 O7 148.1(5)
C33 C28 C29 O6 -178.1(4)
C33 C28 C29 C30 0.5(7)
C33 C32 C34 C35 -149.1(4)
C34 C32 C33 C28 -179.3(4)
C35 N2 C36 C31 31.1(5)
C35 N2 C36 C37 -94.2(4)
C36 N2 C35 O7 -179.8(4)
C36 N2 C35 C34 1.3(6)
C36 C31 C32 C33 -177.2(4)
C36 C31 C32 C34 2.6(5)
C36 C37 C38 C39 174.2(3)
C36 C37 C42 C41 -174.7(3)
C37 C38 C39 C40 0.3(5)
C38 C37 C42 C41 0.7(5)
C38 C39 C40 C41 0.6(5)
C38 C39 C40 C43 -179.4(3)
C39 C40 C41 C42 -0.8(5)
C39 C40 C43 C44 -141.7(4)
C39 C40 C43 C48 39.1(5)
C40 C41 C42 C37 0.2(6)
C40 C43 C44 C45 -178.5(3)
C40 C43 C48 C47 178.3(4)
C41 C40 C43 C44 38.3(5)
C41 C40 C43 C48 -140.9(4)
C42 C37 C38 C39 -0.9(5)
C43 C40 C41 C42 179.2(3)
C43 C44 C45 C46 0.6(6)
C44 C43 C48 C47 -1.0(6)
C44 C45 C46 C47 -1.7(7)
C45 C46 C47 C48 1.4(7)
C46 C47 C48 C43 -0.1(7)
C48 C43 C44 C45 0.8(6)
C49 S2 N2 C35 108.9(3)
C49 S2 N2 C36 -93.4(3)
C53 O9 C54 C55 13.2(4)
C53 O9 C54 C59 -168.9(4)
C53 O10 C55 C54 -9.5(4)
C53 O10 C55 C56 173.3(4)
C54 O9 C53 O10 -19.1(4)
C54 C55 C56 C57 1.2(5)
C55 O10 C53 O9 17.6(4)
C55 C54 C59 C58 1.8(6)
C55 C56 C57 C58 1.2(5)
C55 C56 C57 C62 -179.1(3)
C56 C57 C58 C59 -2.2(6)
C56 C57 C58 C60 175.4(4)
C56 C57 C62 N3 160.4(3)
C56 C57 C62 C63 -72.3(4)
C57 C58 C59 C54 0.6(6)
C57 C58 C60 C61 31.7(6)
C57 C62 C63 C64 -69.2(5)
C57 C62 C63 C68 111.1(4)
C58 C57 C62 N3 -19.9(5)
C58 C57 C62 C63 107.4(4)
C58 C60 C61 N3 -33.6(6)
C58 C60 C61 O11 147.0(5)
C59 C54 C55 O10 179.7(4)
C59 C54 C55 C56 -2.9(6)
C59 C58 C60 C61 -150.6(4)
C60 C58 C59 C54 -177.0(4)
C61 N3 C62 C57 18.0(5)
C61 N3 C62 C63 -109.6(5)
C62 N3 C61 O11 -171.6(5)
C62 N3 C61 C60 9.0(7)
C62 C57 C58 C59 178.1(4)
C62 C57 C58 C60 -4.2(6)
C62 C63 C64 C65 179.7(4)
C62 C63 C68 C67 -178.7(4)
C63 C64 C65 C66 -0.8(7)
C64 C63 C68 C67 1.5(6)
C64 C65 C66 C67 1.2(6)
C64 C65 C66 C69 -176.0(4)
C65 C66 C67 C68 -0.2(7)
C65 C66 C69 C70 -157.7(5)
C65 C66 C69 C74 24.6(6)
C66 C67 C68 C63 -1.1(7)
C66 C69 C70 C71 179.9(5)
C66 C69 C74 C73 -179.2(5)
C67 C66 C69 C70 25.4(7)
C67 C66 C69 C74 -152.4(5)
C68 C63 C64 C65 -0.6(6)
C69 C66 C67 C68 176.9(4)
C69 C70 C71 C72 1.3(9)
C70 C69 C74 C73 3.0(8)
C70 C71 C72 C73 -1.2(11)
C71 C72 C73 C74 2.0(11)
C72 C73 C74 C69 -2.9(9)
C74 C69 C70 C71 -2.2(8)
C75 S3 N3 C61 95.5(4)
C75 S3 N3 C62 -104.5(4)
C79 O13 C80 C81 2.2(5)
C79 O13 C80 C85 -178.7(5)
C79 O14 C81 C80 -0.2(5)
C79 O14 C81 C82 -177.9(5)
C80 O13 C79 O14 -2.4(6)
C80 C81 C82 C83 1.4(5)
C81 O14 C79 O13 1.6(6)
C81 C80 C85 C84 1.7(6)
C81 C82 C83 C84 0.6(6)
C81 C82 C83 C88 -179.6(3)
C82 C83 C84 C85 -1.4(6)
C82 C83 C84 C86 176.0(4)
C82 C83 C88 N4 156.8(3)
C82 C83 C88 C89 -74.8(4)
C83 C84 C85 C80 0.3(6)
C83 C84 C86 C87 32.9(6)
C83 C88 C89 C90 125.9(4)
C83 C88 C89 C94 -53.4(6)
C84 C83 C88 N4 -23.4(5)
C84 C83 C88 C89 105.0(4)
C84 C86 C87 N4 -34.7(7)
C84 C86 C87 O15 146.3(5)
C85 C80 C81 O14 179.5(4)
C85 C80 C81 C82 -2.6(6)
C85 C84 C86 C87 -149.6(4)
C86 C84 C85 C80 -177.2(4)
C87 N4 C88 C83 22.3(6)
C87 N4 C88 C89 -106.1(5)
C88 N4 C87 O15 -173.8(5)
C88 N4 C87 C86 7.2(7)
C88 C83 C84 C85 178.8(4)
C88 C83 C84 C86 -3.7(6)
C88 C89 C90 C91 -179.0(5)
C88 C89 C94 C93 -179.6(5)
C89 C90 C91 C92 -2.4(9)
C90 C89 C94 C93 1.1(8)
C90 C91 C92 C93 2.8(8)
C90 C91 C92 C95 -178.5(5)
C91 C92 C93 C94 -1.4(8)
C91 C92 C95 C100 -175.9(4)
C91 C92 C95 C96 3.1(6)
C92 C93 C94 C89 -0.6(9)
C92 C95 C100 C99 178.9(3)
C92 C95 C96 C97 -178.9(3)
C93 C92 C95 C100 2.7(6)
C93 C92 C95 C96 -178.3(4)
C94 C89 C90 C91 0.4(8)
C95 C92 C93 C94 179.9(5)
C95 C100 C99 C98 0.0
C100 C95 C96 C97 0.0
C100 C99 C98 C97 0.0
C99 C98 C97 C96 0.0
C98 C97 C96 C95 0.0
C96 C95 C100 C99 0.0
C101 S4 N4 C87 92.9(4)
C101 S4 N4 C88 -106.8(4)

loop_
_platon_squeeze_void_nr
_platon_squeeze_void_average_x
_platon_squeeze_void_average_y
_platon_squeeze_void_average_z
_platon_squeeze_void_volume
_platon_squeeze_void_count_electrons
_platon_squeeze_void_content
1 -0.350 0.259 0.271 494 16 ' '
2 0.349 0.759 0.729 493 16 ' '
